data_2229754
loop_
_publ_author_name
'Smith, Graham'
'Wermuth, Urs D.'

_publ_section_title
;
 2,4,6-Trinitro-<i>N</i>-[4-(phenyldiazenyl)phenyl]aniline
;
_journal_coeditor_code LH5220
_journal_issue 4
_journal_name_full 'Acta Crystallographica Section E'
_journal_page_first o948
_journal_paper_doi 10.1107/S160053681101004X
_journal_volume 67
_journal_year 2011
_chemical_formula_iupac 'C18 H12 N6 O6'
_chemical_formula_moiety 'C18 H12 N6 O6'
_chemical_formula_sum 'C18 H12 N6 O6'
_chemical_formula_weight 408.34
_chemical_name_common N-picryl(phenylazo)aniline
_chemical_name_systematic
;
2,4,6-Trinitro-<i>N</i>-[4-(phenyldiazenyl)phenyl]aniline
;
_space_group_IT_number 4
_symmetry_cell_setting monoclinic
_symmetry_space_group_name_Hall 'P 2yb'
_symmetry_space_group_name_H-M 'P 1 21 1'
_atom_sites_solution_hydrogens geom
_atom_sites_solution_primary direct
_atom_sites_solution_secondary difmap
_audit_creation_method SHELXL97
_cell_angle_alpha 90.00
_cell_angle_beta 98.160(5)
_cell_angle_gamma 90.00
_cell_formula_units_Z 2
_cell_length_a 7.4255(4)
_cell_length_b 7.6613(4)
_cell_length_c 16.1510(9)
_cell_measurement_reflns_used 2105
_cell_measurement_temperature 200(2)
_cell_measurement_theta_max 28.46
_cell_measurement_theta_min 3.482
_cell_volume 909.51(9)
_computing_cell_refinement 'CrysAlis PRO (Oxford Diffraction, 2010)'
_computing_data_collection 'CrysAlis PRO (Oxford Diffraction, 2010)'
_computing_data_reduction 'CrysAlis PRO (Oxford Diffraction, 2010)'
_computing_molecular_graphics 'PLATON (Spek, 2009)'
_computing_publication_material 'PLATON (Spek, 2009)'
_computing_structure_refinement 'SHELXL97 (Sheldrick, 2008) within WinGX (Farrugia, 1999)'
_computing_structure_solution 'SIR92 (Altomare <i>et al.</i>, 1994)'
_diffrn_ambient_temperature 200(2)
_diffrn_detector_area_resol_mean 16.077
_diffrn_measured_fraction_theta_full 0.997
_diffrn_measured_fraction_theta_max 0.927
_diffrn_measurement_device_type 'Oxford Diffraction Gemini-S CCD-detector'
_diffrn_measurement_method \w
_diffrn_radiation_monochromator graphite
_diffrn_radiation_source 'Enhance (Mo) X-ray source'
_diffrn_radiation_type MoK\a
_diffrn_radiation_wavelength 0.71073
_diffrn_reflns_av_R_equivalents 0.0359
_diffrn_reflns_av_sigmaI/netI 0.0763
_diffrn_reflns_limit_h_max 9
_diffrn_reflns_limit_h_min -9
_diffrn_reflns_limit_k_max 10
_diffrn_reflns_limit_k_min -10
_diffrn_reflns_limit_l_max 21
_diffrn_reflns_limit_l_min -21
_diffrn_reflns_number 6768
_diffrn_reflns_theta_full 26.00
_diffrn_reflns_theta_max 28.53
_diffrn_reflns_theta_min 3.49
_diffrn_standards_number 0
_exptl_absorpt_coefficient_mu 0.116
_exptl_absorpt_correction_T_max 0.990
_exptl_absorpt_correction_T_min 0.920
_exptl_absorpt_correction_type multi-scan
_exptl_absorpt_process_details '(CrysAlis PRO; Oxford Diffraction, 2010)'
_exptl_crystal_colour orange-red
_exptl_crystal_density_diffrn 1.491
_exptl_crystal_density_method 'not measured'
_exptl_crystal_description plate
_exptl_crystal_F_000 420
_exptl_crystal_size_max 0.30
_exptl_crystal_size_mid 0.30
_exptl_crystal_size_min 0.15
_refine_diff_density_max 0.146
_refine_diff_density_min -0.138
_refine_ls_extinction_method none
_refine_ls_goodness_of_fit_ref 0.861
_refine_ls_hydrogen_treatment noref
_refine_ls_matrix_type full
_refine_ls_number_parameters 271
_refine_ls_number_reflns 2297
_refine_ls_number_restraints 1
_refine_ls_restrained_S_all 0.860
_refine_ls_R_factor_all 0.0824
_refine_ls_R_factor_gt 0.0371
_refine_ls_shift/su_max 0.000
_refine_ls_shift/su_mean 0.000
_refine_ls_structure_factor_coef Fsqd
_refine_ls_weighting_details 'calc w=1/[\s^2^(Fo^2^)+(0.0210P)^2^] where P=(Fo^2^+2Fc^2^)/3'
_refine_ls_weighting_scheme calc
_refine_ls_wR_factor_gt 0.0516
_refine_ls_wR_factor_ref 0.0576
_reflns_number_gt 1407
_reflns_number_total 2297
_reflns_threshold_expression I>2\s(I)
_cod_data_source_file lh5220.cif
_cod_data_source_block I
_cod_original_sg_symbol_H-M 'P 21'
_cod_database_code 2229754
_cod_database_fobs_code 2229754

loop_
_symmetry_equiv_pos_as_xyz
'x, y, z'
'-x, y+1/2, -z'

loop_
_atom_site_aniso_label
_atom_site_aniso_U_11
_atom_site_aniso_U_22
_atom_site_aniso_U_33
_atom_site_aniso_U_12
_atom_site_aniso_U_13
_atom_site_aniso_U_23
O21A 0.0839(16) 0.0368(12) 0.0427(14) -0.0079(11) -0.0033(12) 0.0064(11)
O22A 0.0965(18) 0.0423(14) 0.0679(18) 0.0221(13) 0.0283(14) -0.0003(12)
O41A 0.0661(14) 0.0584(14) 0.0361(14) -0.0002(12) 0.0191(11) -0.0091(11)
O42A 0.0923(18) 0.0854(17) 0.0449(15) 0.0435(16) 0.0196(13) 0.0222(14)
O61A 0.0700(16) 0.0370(14) 0.0701(18) 0.0057(11) 0.0187(12) -0.0105(11)
O62A 0.0385(11) 0.0683(14) 0.0349(13) -0.0036(11) 0.0107(10) -0.0101(11)
N1 0.0475(14) 0.0359(13) 0.0305(15) -0.0133(12) 0.0065(12) 0.0030(12)
N2A 0.0492(16) 0.0339(16) 0.0470(19) -0.0023(12) 0.0022(14) 0.0000(14)
N4 0.0358(13) 0.0478(15) 0.0286(16) -0.0031(12) 0.0022(11) -0.0014(12)
N4A 0.0354(14) 0.0543(17) 0.0318(16) 0.0028(13) 0.0067(12) 0.0020(14)
N6A 0.0276(13) 0.0496(18) 0.0414(17) -0.0032(12) 0.0031(12) -0.0160(14)
N41 0.0429(14) 0.0470(15) 0.0268(15) -0.0013(13) 0.0058(11) -0.0008(13)
C1 0.0327(16) 0.0389(18) 0.0303(18) -0.0076(14) 0.0014(13) -0.0048(15)
C1A 0.0253(15) 0.0353(16) 0.0302(18) -0.0072(13) 0.0028(13) -0.0062(14)
C2 0.0347(15) 0.0505(19) 0.0246(17) -0.0113(14) 0.0031(12) 0.0061(15)
C2A 0.0312(15) 0.0283(15) 0.0365(18) -0.0030(13) 0.0019(13) -0.0032(14)
C3 0.0359(15) 0.0401(17) 0.0318(19) -0.0123(14) 0.0012(13) -0.0004(15)
C3A 0.0278(15) 0.0359(17) 0.0343(18) -0.0073(13) 0.0057(13) -0.0111(14)
C4 0.0337(16) 0.0433(18) 0.0280(18) -0.0039(14) -0.0027(13) 0.0004(15)
C4A 0.0273(14) 0.0397(17) 0.0244(16) -0.0027(13) 0.0039(12) -0.0024(14)
C5 0.0560(19) 0.0454(19) 0.0251(18) -0.0117(16) 0.0073(14) 0.0015(14)
C5A 0.0227(14) 0.0357(17) 0.0370(19) -0.0007(13) 0.0010(13) 0.0007(14)
C6 0.0527(18) 0.0401(18) 0.0359(19) -0.0138(14) 0.0065(15) 0.0029(14)
C6A 0.0229(13) 0.0359(16) 0.0323(18) -0.0024(13) 0.0063(12) -0.0076(14)
C11 0.0380(17) 0.063(2) 0.040(2) 0.0134(17) 0.0005(15) -0.0199(17)
C21 0.0331(17) 0.0445(18) 0.057(2) -0.0013(15) 0.0001(15) -0.0113(17)
C31 0.0280(15) 0.0444(18) 0.035(2) 0.0026(14) 0.0014(14) 0.0023(15)
C41 0.0304(15) 0.0346(17) 0.0277(18) 0.0030(14) -0.0004(13) -0.0009(14)
C51 0.0387(16) 0.0432(19) 0.0345(19) 0.0078(14) 0.0018(14) -0.0046(15)
C61 0.0434(17) 0.053(2) 0.0338(19) 0.0094(16) 0.0025(14) -0.0003(17)

loop_
_atom_site_type_symbol
_atom_site_label
_atom_site_fract_x
_atom_site_fract_y
_atom_site_fract_z
_atom_site_U_iso_or_equiv
_atom_site_thermal_displace_type
_atom_site_calc_flag
_atom_site_refinement_flags
_atom_site_occupancy
O O21A 0.7894(3) 0.0405(2) 0.33042(15) 0.0557(8) Uani . . 1.000
O O22A 0.8395(3) -0.0131(3) 0.20499(15) 0.0673(10) Uani . . 1.000
O O41A 0.7046(3) 0.3737(3) -0.01934(12) 0.0524(8) Uani . . 1.000
O O42A 0.5573(3) 0.6113(3) -0.00428(13) 0.0733(10) Uani . . 1.000
O O61A 0.4815(3) 0.8150(3) 0.26498(14) 0.0582(9) Uani . . 1.000
O O62A 0.4238(2) 0.6124(3) 0.35215(12) 0.0467(7) Uani . . 1.000
N N1 0.6941(3) 0.3543(3) 0.36913(14) 0.0379(8) Uani . . 1.000
N N2A 0.7860(3) 0.0827(3) 0.25675(17) 0.0438(10) Uani . . 1.000
N N4 0.8515(3) 0.7986(3) 0.64591(15) 0.0376(8) Uani . . 1.000
N N4A 0.6334(3) 0.4775(3) 0.02299(15) 0.0403(9) Uani . . 1.000
N N6A 0.4931(3) 0.6655(3) 0.29240(16) 0.0397(9) Uani . . 1.000
N N41 0.7964(3) 0.7460(3) 0.71112(15) 0.0388(8) Uani . . 1.000
C C1 0.7256(3) 0.4761(4) 0.43607(17) 0.0343(10) Uani . . 1.000
C C1A 0.6660(3) 0.3836(3) 0.28559(17) 0.0304(9) Uani . . 1.000
C C2 0.8086(3) 0.6339(3) 0.42983(17) 0.0367(10) Uani . . 1.000
C C2A 0.7143(3) 0.2547(3) 0.22900(18) 0.0323(9) Uani . . 1.000
C C3 0.8466(3) 0.7381(4) 0.50001(17) 0.0363(10) Uani . . 1.000
C C3A 0.7034(3) 0.2855(3) 0.14441(17) 0.0325(10) Uani . . 1.000
C C4 0.8030(3) 0.6843(4) 0.57641(18) 0.0357(10) Uani . . 1.000
C C4A 0.6397(3) 0.4442(4) 0.11242(17) 0.0304(9) Uani . . 1.000
C C5 0.7209(4) 0.5221(4) 0.58222(18) 0.0420(11) Uani . . 1.000
C C5A 0.5793(3) 0.5688(3) 0.16261(17) 0.0321(10) Uani . . 1.000
C C6 0.6810(4) 0.4184(4) 0.51302(18) 0.0429(11) Uani . . 1.000
C C6A 0.5887(3) 0.5373(3) 0.24652(17) 0.0301(9) Uani . . 1.000
C C11 0.9043(4) 1.0521(4) 0.92620(19) 0.0475(11) Uani . . 1.000
C C21 0.9363(3) 1.1240(4) 0.8506(2) 0.0455(11) Uani . . 1.000
C C31 0.9046(3) 1.0274(4) 0.77855(17) 0.0361(10) Uani . . 1.000
C C41 0.8401(3) 0.8580(3) 0.78142(17) 0.0313(10) Uani . . 1.000
C C51 0.8078(3) 0.7876(4) 0.85652(18) 0.0391(10) Uani . . 1.000
C C61 0.8423(4) 0.8851(4) 0.92962(19) 0.0437(11) Uani . . 1.000
H H1 0.69280 0.24650 0.38380 0.0450 Uiso calc R 1.000
H H2 0.83930 0.67080 0.37880 0.0440 Uiso calc R 1.000
H H3 0.90220 0.84590 0.49580 0.0430 Uiso calc R 1.000
H H3A 0.73870 0.19990 0.10920 0.0390 Uiso calc R 1.000
H H5 0.69290 0.48390 0.63360 0.0500 Uiso calc R 1.000
H H5A 0.53250 0.67380 0.14000 0.0390 Uiso calc R 1.000
H H6 0.62490 0.31080 0.51700 0.0510 Uiso calc R 1.000
H H11 0.92550 1.11840 0.97480 0.0570 Uiso calc R 1.000
H H21 0.97920 1.23780 0.84890 0.0540 Uiso calc R 1.000
H H31 0.92630 1.07520 0.72800 0.0430 Uiso calc R 1.000
H H51 0.76280 0.67450 0.85820 0.0470 Uiso calc R 1.000
H H61 0.82320 0.83690 0.98050 0.0520 Uiso calc R 1.000

loop_
_atom_type_symbol
_atom_type_description
_atom_type_scat_dispersion_real
_atom_type_scat_dispersion_imag
_atom_type_scat_source
C C 0.0033 0.0000 'International Tables Vol C Tables 4.2.6.8 and 6.1.1.4'
H H 0.0000 0.0000 'International Tables Vol C Tables 4.2.6.8 and 6.1.1.4'
N N 0.0061 0.0000 'International Tables Vol C Tables 4.2.6.8 and 6.1.1.4'
O O 0.0106 0.0000 'International Tables Vol C Tables 4.2.6.8 and 6.1.1.4'

loop_
_geom_angle_atom_site_label_1
_geom_angle_atom_site_label_2
_geom_angle_atom_site_label_3
_geom_angle_site_symmetry_1
_geom_angle_site_symmetry_2
_geom_angle_site_symmetry_3
_geom_angle
_geom_angle_publ_flag
C1 N1 C1A . . . 129.4(2) n
O21A N2A O22A . . . 122.7(2) n
O21A N2A C2A . . . 119.2(2) n
O22A N2A C2A . . . 118.0(3) n
N41 N4 C4 . . . 112.9(2) n
O41A N4A O42A . . . 124.1(2) n
O41A N4A C4A . . . 119.1(2) n
O42A N4A C4A . . . 116.8(2) n
O61A N6A O62A . . . 125.3(2) n
O61A N6A C6A . . . 117.1(2) n
O62A N6A C6A . . . 117.5(2) n
N4 N41 C41 . . . 114.4(2) n
C1 N1 H1 . . . 115.00 no
C1A N1 H1 . . . 115.00 no
N1 C1 C2 . . . 123.5(2) n
C2 C1 C6 . . . 120.6(3) no
N1 C1 C6 . . . 115.7(3) n
C2A C1A C6A . . . 114.4(2) no
N1 C1A C6A . . . 125.2(2) n
N1 C1A C2A . . . 120.4(2) n
C1 C2 C3 . . . 119.5(2) no
C1A C2A C3A . . . 122.2(2) no
N2A C2A C1A . . . 122.7(2) n
N2A C2A C3A . . . 115.1(2) n
C2 C3 C4 . . . 120.9(3) no
C2A C3A C4A . . . 119.5(2) no
N4 C4 C5 . . . 123.9(3) n
N4 C4 C3 . . . 117.0(3) n
C3 C4 C5 . . . 119.1(3) no
N4A C4A C5A . . . 119.8(2) n
N4A C4A C3A . . . 119.1(2) n
C3A C4A C5A . . . 121.1(3) no
C4 C5 C6 . . . 120.6(3) no
C4A C5A C6A . . . 119.3(2) no
C1 C6 C5 . . . 119.3(3) no
N6A C6A C1A . . . 121.6(2) n
N6A C6A C5A . . . 114.9(2) n
C1A C6A C5A . . . 123.2(2) no
C21 C11 C61 . . . 120.5(3) no
C11 C21 C31 . . . 120.1(3) no
C21 C31 C41 . . . 119.7(3) no
N41 C41 C51 . . . 114.7(2) n
N41 C41 C31 . . . 125.3(2) n
C31 C41 C51 . . . 120.0(3) no
C41 C51 C61 . . . 120.2(3) no
C11 C61 C51 . . . 119.5(3) no
C1 C2 H2 . . . 120.00 no
C3 C2 H2 . . . 120.00 no
C2 C3 H3 . . . 120.00 no
C4 C3 H3 . . . 120.00 no
C2A C3A H3A . . . 120.00 no
C4A C3A H3A . . . 120.00 no
C4 C5 H5 . . . 120.00 no
C6 C5 H5 . . . 120.00 no
C4A C5A H5A . . . 120.00 no
C6A C5A H5A . . . 120.00 no
C1 C6 H6 . . . 120.00 no
C5 C6 H6 . . . 120.00 no
C21 C11 H11 . . . 120.00 no
C61 C11 H11 . . . 120.00 no
C11 C21 H21 . . . 120.00 no
C31 C21 H21 . . . 120.00 no
C21 C31 H31 . . . 120.00 no
C41 C31 H31 . . . 120.00 no
C41 C51 H51 . . . 120.00 no
C61 C51 H51 . . . 120.00 no
C11 C61 H61 . . . 120.00 no
C51 C61 H61 . . . 120.00 no

loop_
_geom_bond_atom_site_label_1
_geom_bond_atom_site_label_2
_geom_bond_site_symmetry_1
_geom_bond_site_symmetry_2
_geom_bond_distance
_geom_bond_publ_flag
O21A N2A . . 1.230(4) n
O22A N2A . . 1.221(3) n
O41A N4A . . 1.217(3) n
O42A N4A . . 1.222(3) n
O61A N6A . . 1.227(3) n
O62A N6A . . 1.226(3) n
N1 C1 . . 1.422(4) n
N1 C1A . . 1.354(4) n
N2A C2A . . 1.467(3) n
N4 N41 . . 1.250(3) n
N4 C4 . . 1.429(4) n
N4A C4A . . 1.461(4) n
N6A C6A . . 1.472(3) n
N41 C41 . . 1.423(3) n
N1 H1 . . 0.8600 no
C1 C6 . . 1.402(4) no
C1 C2 . . 1.367(4) no
C1A C2A . . 1.426(4) no
C1A C6A . . 1.418(3) no
C2 C3 . . 1.382(4) no
C2A C3A . . 1.378(4) no
C3 C4 . . 1.382(4) no
C3A C4A . . 1.378(4) no
C4 C5 . . 1.393(4) no
C4A C5A . . 1.369(4) no
C5 C6 . . 1.369(4) no
C5A C6A . . 1.369(4) no
C11 C61 . . 1.364(4) no
C11 C21 . . 1.390(4) no
C21 C31 . . 1.371(4) no
C31 C41 . . 1.386(4) no
C41 C51 . . 1.379(4) no
C51 C61 . . 1.390(4) no
C2 H2 . . 0.9300 no
C3 H3 . . 0.9300 no
C3A H3A . . 0.9300 no
C5 H5 . . 0.9300 no
C5A H5A . . 0.9300 no
C6 H6 . . 0.9300 no
C11 H11 . . 0.9300 no
C21 H21 . . 0.9300 no
C31 H31 . . 0.9300 no
C51 H51 . . 0.9300 no
C61 H61 . . 0.9300 no

loop_
_geom_hbond_atom_site_label_D
_geom_hbond_atom_site_label_H
_geom_hbond_atom_site_label_A
_geom_hbond_site_symmetry_A
_geom_hbond_distance_DH
_geom_hbond_distance_HA
_geom_hbond_distance_DA
_geom_hbond_angle_DHA
_geom_hbond_publ_flag
N1 H1 O21A . 0.86 1.98 2.607(3) 129 yes
C3A H3A O22A . 0.93 2.30 2.633(3) 100 no
C5 H5 O61A 2_646 0.93 2.58 3.453(4) 157 no
C11 H11 O41A 1_566 0.93 2.56 3.068(4) 115 no
C21 H21 O22A 2_766 0.93 2.56 3.425(4) 155 no

loop_
_geom_torsion_atom_site_label_1
_geom_torsion_atom_site_label_2
_geom_torsion_atom_site_label_3
_geom_torsion_atom_site_label_4
_geom_torsion_site_symmetry_1
_geom_torsion_site_symmetry_2
_geom_torsion_site_symmetry_3
_geom_torsion_site_symmetry_4
_geom_torsion
_geom_torsion_publ_flag
C1A N1 C1 C2 . . . . -29.4(4) no
C1A N1 C1 C6 . . . . 156.3(3) no
C1 N1 C1A C2A . . . . 152.5(2) no
C1 N1 C1A C6A . . . . -27.7(4) no
O21A N2A C2A C1A . . . . 7.0(4) no
O21A N2A C2A C3A . . . . -175.4(2) no
O22A N2A C2A C1A . . . . -173.3(2) no
O22A N2A C2A C3A . . . . 4.3(3) no
C4 N4 N41 C41 . . . . -179.2(2) no
N41 N4 C4 C3 . . . . 175.4(2) no
N41 N4 C4 C5 . . . . -6.7(4) no
O41A N4A C4A C3A . . . . -8.9(4) no
O41A N4A C4A C5A . . . . 172.4(2) no
O42A N4A C4A C3A . . . . 172.0(2) no
O42A N4A C4A C5A . . . . -6.7(3) no
O61A N6A C6A C1A . . . . 157.5(2) no
O61A N6A C6A C5A . . . . -29.3(3) no
O62A N6A C6A C1A . . . . -26.1(3) no
O62A N6A C6A C5A . . . . 147.1(2) no
N4 N41 C41 C31 . . . . 12.6(4) no
N4 N41 C41 C51 . . . . -169.5(2) no
N1 C1 C2 C3 . . . . -174.9(2) no
C6 C1 C2 C3 . . . . -0.8(4) no
N1 C1 C6 C5 . . . . 174.7(3) no
C2 C1 C6 C5 . . . . 0.2(4) no
N1 C1A C2A N2A . . . . 3.5(3) no
N1 C1A C2A C3A . . . . -174.0(2) no
C6A C1A C2A N2A . . . . -176.3(2) no
C6A C1A C2A C3A . . . . 6.3(3) no
N1 C1A C6A N6A . . . . -14.0(4) no
N1 C1A C6A C5A . . . . 173.3(2) no
C2A C1A C6A N6A . . . . 165.7(2) no
C2A C1A C6A C5A . . . . -7.0(3) no
C1 C2 C3 C4 . . . . 0.5(4) no
N2A C2A C3A C4A . . . . -179.3(2) no
C1A C2A C3A C4A . . . . -1.6(4) no
C2 C3 C4 N4 . . . . 178.5(2) no
C2 C3 C4 C5 . . . . 0.5(4) no
C2A C3A C4A N4A . . . . 178.3(2) no
C2A C3A C4A C5A . . . . -3.0(4) no
N4 C4 C5 C6 . . . . -178.9(3) no
C3 C4 C5 C6 . . . . -1.1(4) no
N4A C4A C5A C6A . . . . -178.9(2) no
C3A C4A C5A C6A . . . . 2.4(4) no
C4 C5 C6 C1 . . . . 0.8(4) no
C4A C5A C6A N6A . . . . -170.2(2) no
C4A C5A C6A C1A . . . . 2.9(4) no
C61 C11 C21 C31 . . . . 0.4(4) no
C21 C11 C61 C51 . . . . -1.2(4) no
C11 C21 C31 C41 . . . . 0.2(4) no
C21 C31 C41 N41 . . . . 178.0(2) no
C21 C31 C41 C51 . . . . 0.1(4) no
N41 C41 C51 C61 . . . . -179.0(2) no
C31 C41 C51 C61 . . . . -1.0(4) no
C41 C51 C61 C11 . . . . 1.5(4) no

loop_
_cod_related_entry_id
_cod_related_entry_database
_cod_related_entry_code
1 ChemSpider 483394
